data_7018357
loop_
_publ_author_name
'Merkens, Carina'
'Englert, Ulli'

_publ_section_title
;
 Ordered bimetallic coordination networks featuring rare earth and silver
 cations.
;
_journal_issue 15
_journal_name_full 'Dalton transactions (Cambridge, England : 2003)'
_journal_page_first 4664
_journal_page_last 4673
_journal_paper_doi 10.1039/c2dt11772j
_journal_volume 41
_journal_year 2012
_chemical_formula_moiety 'C24 H24 Ag Eu N4 O8'
_chemical_formula_sum 'C24 H24 Ag Eu N4 O8'
_chemical_formula_weight 756.30
_chemical_name_common 5d
_chemical_name_systematic
;
?
;
_space_group_IT_number 14
_symmetry_cell_setting monoclinic
_symmetry_space_group_name_Hall '-P 2ybc'
_symmetry_space_group_name_H-M 'P 1 21/c 1'
_atom_sites_solution_hydrogens geom
_atom_sites_solution_primary patt
_atom_sites_solution_secondary difmap
_audit_creation_method SHELXL-97
_cell_angle_alpha 90.00
_cell_angle_beta 90.1973(6)
_cell_angle_gamma 90.00
_cell_formula_units_Z 4
_cell_length_a 7.8902(3)
_cell_length_b 21.1723(9)
_cell_length_c 16.0292(7)
_cell_measurement_reflns_used 9352
_cell_measurement_temperature 100(2)
_cell_measurement_theta_max 30.63
_cell_measurement_theta_min 2.31
_cell_volume 2677.72(19)
_computing_cell_refinement 'Bruker SAINT'
_computing_data_collection 'Bruker SMART'
_computing_data_reduction 'Bruker SAINT'
_computing_structure_refinement 'SHELXL-97 (Sheldrick, 1997)'
_computing_structure_solution 'SHELXS-97 (Sheldrick, 1990)'
_diffrn_ambient_temperature 100(2)
_diffrn_measured_fraction_theta_full 1.000
_diffrn_measured_fraction_theta_max 0.954
_diffrn_measurement_device_type 'CCD area detector'
_diffrn_measurement_method 'omega scans'
_diffrn_radiation_monochromator multilayer
_diffrn_radiation_source microsource
_diffrn_radiation_type MoK\a
_diffrn_radiation_wavelength 0.71073
_diffrn_reflns_av_R_equivalents 0.0413
_diffrn_reflns_av_sigmaI/netI 0.0317
_diffrn_reflns_limit_h_max 11
_diffrn_reflns_limit_h_min -11
_diffrn_reflns_limit_k_max 30
_diffrn_reflns_limit_k_min -29
_diffrn_reflns_limit_l_max 22
_diffrn_reflns_limit_l_min -22
_diffrn_reflns_number 40017
_diffrn_reflns_theta_full 28.50
_diffrn_reflns_theta_max 30.70
_diffrn_reflns_theta_min 2.31
_exptl_absorpt_coefficient_mu 3.106
_exptl_absorpt_correction_T_max 0.7069
_exptl_absorpt_correction_T_min 0.6048
_exptl_absorpt_correction_type multi-scan
_exptl_absorpt_process_details SADABS
_exptl_crystal_colour colorless
_exptl_crystal_density_diffrn 1.876
_exptl_crystal_density_method 'not measured'
_exptl_crystal_description block
_exptl_crystal_F_000 1480
_exptl_crystal_size_max 0.18
_exptl_crystal_size_mid 0.13
_exptl_crystal_size_min 0.12
_refine_diff_density_max 1.160
_refine_diff_density_min -0.809
_refine_diff_density_rms 0.117
_refine_ls_extinction_method none
_refine_ls_goodness_of_fit_ref 1.021
_refine_ls_hydrogen_treatment constr
_refine_ls_matrix_type full
_refine_ls_number_parameters 351
_refine_ls_number_reflns 7943
_refine_ls_number_restraints 0
_refine_ls_restrained_S_all 1.021
_refine_ls_R_factor_all 0.0308
_refine_ls_R_factor_gt 0.0261
_refine_ls_shift/su_max 0.006
_refine_ls_shift/su_mean 0.000
_refine_ls_structure_factor_coef Fsqd
_refine_ls_weighting_details 'calc w=1/[\s^2^(Fo^2^)+(0.0220P)^2^+2.3424P] where P=(Fo^2^+2Fc^2^)/3'
_refine_ls_weighting_scheme calc
_refine_ls_wR_factor_gt 0.0561
_refine_ls_wR_factor_ref 0.0587
_reflns_number_gt 7083
_reflns_number_total 7943
_reflns_threshold_expression >2sigma(I)
_cod_data_source_file c2dt11772j.txt
_cod_data_source_block 5d
_cod_original_sg_symbol_H-M P2(1)/c
_cod_database_code 7018357

loop_
_symmetry_equiv_pos_as_xyz
'x, y, z'
'-x, y+1/2, -z+1/2'
'-x, -y, -z'
'x, -y-1/2, z-1/2'

loop_
_atom_site_label
_atom_site_type_symbol
_atom_site_fract_x
_atom_site_fract_y
_atom_site_fract_z
_atom_site_U_iso_or_equiv
_atom_site_adp_type
_atom_site_occupancy
_atom_site_symmetry_multiplicity
_atom_site_calc_flag
_atom_site_refinement_flags
Ag1 Ag 0.95811(2) 0.998003(8) 0.110724(11) 0.01551(4) Uani 1 1 d .
Eu1 Eu 0.516323(13) 0.811897(5) 0.497515(6) 0.00995(4) Uani 1 1 d .
O1 O 0.4094(2) 0.79019(8) 0.63325(10) 0.0176(3) Uani 1 1 d .
O2 O 0.2898(2) 0.88488(8) 0.53190(10) 0.0156(3) Uani 1 1 d .
O3 O 0.7471(2) 0.79347(8) 0.59350(10) 0.0163(3) Uani 1 1 d .
O4 O 0.6301(2) 0.91040(7) 0.54359(10) 0.0163(3) Uani 1 1 d .
O5 O 0.7740(2) 0.82040(8) 0.42289(10) 0.0179(3) Uani 1 1 d .
O6 O 0.46140(19) 0.84726(7) 0.35876(10) 0.0142(3) Uani 1 1 d .
O7 O 0.5777(2) 0.70331(7) 0.47973(10) 0.0144(3) Uani 1 1 d .
O8 O 0.26228(19) 0.75661(7) 0.46754(10) 0.0150(3) Uani 1 1 d .
C1 C 0.4174(4) 0.80563(13) 0.77898(16) 0.0312(7) Uani 1 1 d .
H1A H 0.5368 0.8125 0.7934 0.047 Uiso 1 1 calc R
H1B H 0.3914 0.7605 0.7825 0.047 Uiso 1 1 calc R
H1C H 0.3454 0.8289 0.8180 0.047 Uiso 1 1 calc R
C2 C 0.3845(3) 0.82862(11) 0.69159(14) 0.0167(5) Uani 1 1 d .
C3 C 0.3227(3) 0.89106(11) 0.67829(14) 0.0148(4) Uani 1 1 d .
C4 C 0.2659(3) 0.91387(11) 0.59864(14) 0.0145(4) Uani 1 1 d .
C5 C 0.1731(3) 0.97589(12) 0.59392(16) 0.0213(5) Uani 1 1 d .
H5A H 0.2505 1.0088 0.5743 0.032 Uiso 1 1 calc R
H5B H 0.1308 0.9871 0.6494 0.032 Uiso 1 1 calc R
H5C H 0.0775 0.9721 0.5550 0.032 Uiso 1 1 calc R
C6 C 0.3150(3) 0.93197(12) 0.74883(15) 0.0190(5) Uani 1 1 d .
C7 C 0.9311(3) 0.78781(12) 0.70950(17) 0.0263(6) Uani 1 1 d .
H7A H 1.0316 0.8136 0.7210 0.039 Uiso 1 1 calc R
H7B H 0.9655 0.7482 0.6830 0.039 Uiso 1 1 calc R
H7C H 0.8726 0.7786 0.7620 0.039 Uiso 1 1 calc R
C8 C 0.8134(3) 0.82329(11) 0.65205(14) 0.0160(4) Uani 1 1 d .
C9 C 0.7820(3) 0.88893(11) 0.66727(15) 0.0170(5) Uani 1 1 d .
C10 C 0.6935(3) 0.92959(11) 0.61070(15) 0.0156(4) Uani 1 1 d .
C11 C 0.6750(4) 0.99861(11) 0.63133(18) 0.0232(6) Uani 1 1 d .
H11A H 0.7871 1.0168 0.6422 0.035 Uiso 1 1 calc R
H11B H 0.6041 1.0033 0.6810 0.035 Uiso 1 1 calc R
H11C H 0.6219 1.0206 0.5842 0.035 Uiso 1 1 calc R
C12 C 0.8463(3) 0.91634(12) 0.74201(16) 0.0215(5) Uani 1 1 d .
C13 C 1.0186(3) 0.85319(12) 0.35092(16) 0.0209(5) Uani 1 1 d .
H13A H 1.0663 0.8611 0.4065 0.031 Uiso 1 1 calc R
H13B H 1.0425 0.8893 0.3146 0.031 Uiso 1 1 calc R
H13C H 1.0698 0.8150 0.3273 0.031 Uiso 1 1 calc R
C14 C 0.8299(3) 0.84426(10) 0.35763(14) 0.0141(4) Uani 1 1 d .
C15 C 0.7219(3) 0.86307(10) 0.28998(14) 0.0130(4) Uani 1 1 d .
C16 C 0.5415(3) 0.86149(10) 0.29397(14) 0.0127(4) Uani 1 1 d .
C17 C 0.4419(3) 0.87627(12) 0.21562(14) 0.0201(5) Uani 1 1 d .
H17A H 0.4526 0.8412 0.1762 0.030 Uiso 1 1 calc R
H17B H 0.4862 0.9149 0.1902 0.030 Uiso 1 1 calc R
H17C H 0.3222 0.8823 0.2298 0.030 Uiso 1 1 calc R
C18 C 0.8017(3) 0.88427(11) 0.21596(15) 0.0156(4) Uani 1 1 d .
C19 C 0.5987(3) 0.59167(11) 0.48304(16) 0.0188(5) Uani 1 1 d .
H19A H 0.5611 0.5661 0.4355 0.028 Uiso 1 1 calc R
H19B H 0.5810 0.5680 0.5348 0.028 Uiso 1 1 calc R
H19C H 0.7195 0.6015 0.4771 0.028 Uiso 1 1 calc R
C20 C 0.4985(3) 0.65207(11) 0.48575(13) 0.0123(4) Uani 1 1 d .
C21 C 0.3183(3) 0.64904(10) 0.49242(13) 0.0114(4) Uani 1 1 d .
C22 C 0.2077(3) 0.70195(10) 0.48023(13) 0.0123(4) Uani 1 1 d .
C23 C 0.0195(3) 0.69139(12) 0.47872(17) 0.0194(5) Uani 1 1 d .
H23A H -0.0386 0.7321 0.4729 0.029 Uiso 1 1 calc R
H23B H -0.0155 0.6711 0.5308 0.029 Uiso 1 1 calc R
H23C H -0.0101 0.6641 0.4315 0.029 Uiso 1 1 calc R
C24 C 0.2411(3) 0.58934(10) 0.50320(13) 0.0123(4) Uani 1 1 d .
N1 N 0.3161(3) 0.96454(11) 0.80629(14) 0.0268(5) Uani 1 1 d .
N2 N 0.8948(3) 0.93902(11) 0.80258(15) 0.0298(5) Uani 1 1 d .
N3 N 0.8713(3) 0.90077(10) 0.15689(13) 0.0211(4) Uani 1 1 d .
N4 N 0.1730(2) 0.54159(9) 0.51173(12) 0.0163(4) Uani 1 1 d .

loop_
_atom_site_aniso_label
_atom_site_aniso_U_11
_atom_site_aniso_U_22
_atom_site_aniso_U_33
_atom_site_aniso_U_23
_atom_site_aniso_U_13
_atom_site_aniso_U_12
Ag1 0.01868(9) 0.01536(9) 0.01249(9) -0.00178(6) 0.00001(7) -0.00088(6)
Eu1 0.01199(6) 0.00908(6) 0.00880(6) 0.00004(4) 0.00032(4) -0.00059(4)
O1 0.0255(9) 0.0153(8) 0.0121(8) 0.0016(6) 0.0047(7) 0.0036(7)
O2 0.0179(8) 0.0160(8) 0.0131(8) 0.0015(6) 0.0004(6) 0.0024(6)
O3 0.0192(8) 0.0137(8) 0.0159(8) -0.0013(6) -0.0042(6) -0.0010(6)
O4 0.0189(8) 0.0128(8) 0.0172(8) -0.0010(6) -0.0014(6) -0.0019(6)
O5 0.0134(8) 0.0244(9) 0.0159(8) 0.0058(7) 0.0018(6) 0.0020(7)
O6 0.0145(8) 0.0168(8) 0.0112(7) 0.0018(6) 0.0013(6) -0.0001(6)
O7 0.0128(7) 0.0117(7) 0.0186(8) -0.0025(6) 0.0003(6) -0.0011(6)
O8 0.0131(7) 0.0120(8) 0.0198(8) 0.0010(6) -0.0004(6) -0.0005(6)
C1 0.0531(19) 0.0288(15) 0.0116(12) 0.0045(10) 0.0016(12) 0.0133(13)
C2 0.0187(11) 0.0190(11) 0.0125(11) 0.0011(9) 0.0041(9) 0.0007(9)
C3 0.0170(10) 0.0145(11) 0.0128(10) -0.0016(8) 0.0021(8) 0.0024(8)
C4 0.0132(10) 0.0150(11) 0.0152(11) 0.0019(8) 0.0027(8) 0.0016(8)
C5 0.0252(13) 0.0198(12) 0.0191(12) 0.0017(10) 0.0017(10) 0.0089(10)
C6 0.0202(12) 0.0195(12) 0.0173(12) 0.0016(9) 0.0024(9) 0.0052(9)
C7 0.0291(14) 0.0201(13) 0.0296(14) 0.0028(11) -0.0151(11) -0.0039(11)
C8 0.0163(11) 0.0174(11) 0.0143(11) 0.0010(9) 0.0000(9) -0.0039(9)
C9 0.0179(11) 0.0177(11) 0.0155(11) -0.0028(9) -0.0008(9) -0.0059(9)
C10 0.0144(10) 0.0119(10) 0.0206(12) -0.0028(9) 0.0043(9) -0.0045(8)
C11 0.0269(14) 0.0130(11) 0.0297(14) -0.0047(10) 0.0035(11) -0.0017(9)
C12 0.0200(12) 0.0220(13) 0.0224(13) -0.0031(10) -0.0004(10) -0.0050(10)
C13 0.0133(11) 0.0253(13) 0.0242(13) 0.0047(10) 0.0012(9) -0.0024(9)
C14 0.0142(10) 0.0125(10) 0.0158(11) -0.0009(8) 0.0012(8) 0.0024(8)
C15 0.0154(10) 0.0125(10) 0.0110(10) 0.0009(8) 0.0017(8) -0.0014(8)
C16 0.0160(10) 0.0089(10) 0.0133(10) -0.0009(8) 0.0000(8) -0.0001(8)
C17 0.0204(11) 0.0275(13) 0.0125(11) 0.0041(10) -0.0005(9) 0.0014(10)
C18 0.0153(10) 0.0142(11) 0.0173(11) 0.0012(9) 0.0001(9) 0.0003(8)
C19 0.0159(11) 0.0139(11) 0.0267(13) -0.0013(9) -0.0009(9) 0.0018(9)
C20 0.0140(10) 0.0137(10) 0.0091(10) -0.0014(8) -0.0021(8) 0.0001(8)
C21 0.0121(10) 0.0102(10) 0.0120(10) 0.0001(8) 0.0004(8) -0.0005(8)
C22 0.0118(10) 0.0153(10) 0.0099(10) -0.0005(8) 0.0012(8) -0.0001(8)
C23 0.0117(10) 0.0174(12) 0.0292(13) 0.0021(10) 0.0009(9) 0.0001(9)
C24 0.0129(10) 0.0150(10) 0.0090(10) -0.0018(8) 0.0001(8) 0.0034(8)
N1 0.0338(13) 0.0282(12) 0.0185(11) -0.0025(9) 0.0016(9) 0.0076(10)
N2 0.0323(13) 0.0311(13) 0.0258(12) -0.0073(10) -0.0042(10) -0.0069(10)
N3 0.0219(10) 0.0204(10) 0.0210(11) 0.0039(8) 0.0036(8) 0.0004(8)
N4 0.0168(9) 0.0158(10) 0.0163(10) -0.0010(8) 0.0023(8) -0.0005(8)

loop_
_atom_type_symbol
_atom_type_description
_atom_type_scat_dispersion_real
_atom_type_scat_dispersion_imag
_atom_type_scat_source
C C 0.0033 0.0016 'International Tables Vol C Tables 4.2.6.8 and 6.1.1.4'
H H 0.0000 0.0000 'International Tables Vol C Tables 4.2.6.8 and 6.1.1.4'
N N 0.0061 0.0033 'International Tables Vol C Tables 4.2.6.8 and 6.1.1.4'
O O 0.0106 0.0060 'International Tables Vol C Tables 4.2.6.8 and 6.1.1.4'
Ag Ag -0.8971 1.1015 'International Tables Vol C Tables 4.2.6.8 and 6.1.1.4'
Eu Eu -0.1578 3.6682 'International Tables Vol C Tables 4.2.6.8 and 6.1.1.4'

loop_
_geom_angle_atom_site_label_1
_geom_angle_atom_site_label_2
_geom_angle_atom_site_label_3
_geom_angle
_geom_angle_site_symmetry_1
_geom_angle_site_symmetry_3
N2 Ag1 N3 119.18(8) 3_776 .
N2 Ag1 N4 119.87(8) 3_776 2_655
N3 Ag1 N4 118.74(7) . 2_655
N2 Ag1 N4 104.14(8) 3_776 4_675
N3 Ag1 N4 96.25(7) . 4_675
N4 Ag1 N4 84.27(7) 2_655 4_675
O7 Eu1 O5 80.60(6) . .
O7 Eu1 O8 70.67(5) . .
O5 Eu1 O8 131.46(6) . .
O7 Eu1 O1 89.76(6) . .
O5 Eu1 O1 141.58(6) . .
O8 Eu1 O1 77.74(6) . .
O7 Eu1 O6 103.25(6) . .
O5 Eu1 O6 70.05(5) . .
O8 Eu1 O6 79.34(5) . .
O1 Eu1 O6 148.08(6) . .
O7 Eu1 O4 144.01(5) . .
O5 Eu1 O4 76.55(6) . .
O8 Eu1 O4 144.25(5) . .
O1 Eu1 O4 91.15(6) . .
O6 Eu1 O4 94.66(6) . .
O7 Eu1 O3 76.43(5) . .
O5 Eu1 O3 71.77(6) . .
O8 Eu1 O3 133.31(5) . .
O1 Eu1 O3 69.82(6) . .
O6 Eu1 O3 141.27(5) . .
O4 Eu1 O3 70.22(5) . .
O7 Eu1 O2 142.82(5) . .
O5 Eu1 O2 134.43(6) . .
O8 Eu1 O2 74.78(5) . .
O1 Eu1 O2 69.62(5) . .
O6 Eu1 O2 83.13(5) . .
O4 Eu1 O2 69.50(5) . .
O3 Eu1 O2 120.86(5) . .
C2 O1 Eu1 127.76(15) . .
C4 O2 Eu1 128.42(14) . .
C8 O3 Eu1 135.52(15) . .
C10 O4 Eu1 134.26(15) . .
C14 O5 Eu1 139.74(15) . .
C16 O6 Eu1 139.20(15) . .
C20 O7 Eu1 136.69(14) . .
C22 O8 Eu1 135.67(14) . .
C2 C1 H1A 109.5 . .
C2 C1 H1B 109.5 . .
H1A C1 H1B 109.5 . .
C2 C1 H1C 109.5 . .
H1A C1 H1C 109.5 . .
H1B C1 H1C 109.5 . .
O1 C2 C3 123.0(2) . .
O1 C2 C1 117.2(2) . .
C3 C2 C1 119.8(2) . .
C2 C3 C6 117.4(2) . .
C2 C3 C4 123.4(2) . .
C6 C3 C4 119.1(2) . .
O2 C4 C3 123.3(2) . .
O2 C4 C5 117.5(2) . .
C3 C4 C5 119.2(2) . .
C4 C5 H5A 109.5 . .
C4 C5 H5B 109.5 . .
H5A C5 H5B 109.5 . .
C4 C5 H5C 109.5 . .
H5A C5 H5C 109.5 . .
H5B C5 H5C 109.5 . .
N1 C6 C3 177.1(3) . .
C8 C7 H7A 109.5 . .
C8 C7 H7B 109.5 . .
H7A C7 H7B 109.5 . .
C8 C7 H7C 109.5 . .
H7A C7 H7C 109.5 . .
H7B C7 H7C 109.5 . .
O3 C8 C9 123.2(2) . .
O3 C8 C7 117.7(2) . .
C9 C8 C7 119.1(2) . .
C12 C9 C10 117.4(2) . .
C12 C9 C8 118.5(2) . .
C10 C9 C8 124.1(2) . .
O4 C10 C9 122.8(2) . .
O4 C10 C11 117.7(2) . .
C9 C10 C11 119.5(2) . .
C10 C11 H11A 109.5 . .
C10 C11 H11B 109.5 . .
H11A C11 H11B 109.5 . .
C10 C11 H11C 109.5 . .
H11A C11 H11C 109.5 . .
H11B C11 H11C 109.5 . .
N2 C12 C9 178.5(3) . .
C14 C13 H13A 109.5 . .
C14 C13 H13B 109.5 . .
H13A C13 H13B 109.5 . .
C14 C13 H13C 109.5 . .
H13A C13 H13C 109.5 . .
H13B C13 H13C 109.5 . .
O5 C14 C15 122.5(2) . .
O5 C14 C13 117.7(2) . .
C15 C14 C13 119.8(2) . .
C18 C15 C16 119.4(2) . .
C18 C15 C14 117.1(2) . .
C16 C15 C14 123.4(2) . .
O6 C16 C15 123.3(2) . .
O6 C16 C17 118.4(2) . .
C15 C16 C17 118.32(19) . .
C16 C17 H17A 109.5 . .
C16 C17 H17B 109.5 . .
H17A C17 H17B 109.5 . .
C16 C17 H17C 109.5 . .
H17A C17 H17C 109.5 . .
H17B C17 H17C 109.5 . .
N3 C18 C15 177.8(3) . .
C20 C19 H19A 109.5 . .
C20 C19 H19B 109.5 . .
H19A C19 H19B 109.5 . .
C20 C19 H19C 109.5 . .
H19A C19 H19C 109.5 . .
H19B C19 H19C 109.5 . .
O7 C20 C21 122.7(2) . .
O7 C20 C19 118.03(19) . .
C21 C20 C19 119.2(2) . .
C24 C21 C20 118.6(2) . .
C24 C21 C22 116.92(19) . .
C20 C21 C22 124.1(2) . .
O8 C22 C21 122.3(2) . .
O8 C22 C23 118.4(2) . .
C21 C22 C23 119.2(2) . .
C22 C23 H23A 109.5 . .
C22 C23 H23B 109.5 . .
H23A C23 H23B 109.5 . .
C22 C23 H23C 109.5 . .
H23A C23 H23C 109.5 . .
H23B C23 H23C 109.5 . .
N4 C24 C21 177.8(2) . .
C12 N2 Ag1 160.4(2) . 3_776
C18 N3 Ag1 133.01(19) . .
C24 N4 Ag1 116.09(16) . 2_645
C24 N4 Ag1 133.95(17) . 4_476
Ag1 N4 Ag1 95.73(7) 2_645 4_476

loop_
_geom_bond_atom_site_label_1
_geom_bond_atom_site_label_2
_geom_bond_distance
_geom_bond_site_symmetry_2
Ag1 N2 2.246(2) 3_776
Ag1 N3 2.293(2) .
Ag1 N4 2.400(2) 2_655
Ag1 N4 2.4728(19) 4_675
Eu1 O7 2.3669(15) .
Eu1 O5 2.3690(16) .
Eu1 O8 2.3690(16) .
Eu1 O1 2.3811(16) .
Eu1 O6 2.3850(15) .
Eu1 O4 2.3867(16) .
Eu1 O3 2.4114(16) .
Eu1 O2 2.4274(16) .
O1 C2 1.256(3) .
O2 C4 1.248(3) .
O3 C8 1.245(3) .
O4 C10 1.253(3) .
O5 C14 1.244(3) .
O6 C16 1.254(3) .
O7 C20 1.256(3) .
O8 C22 1.252(3) .
C1 C2 1.505(3) .
C1 H1A 0.9800 .
C1 H1B 0.9800 .
C1 H1C 0.9800 .
C2 C3 1.425(3) .
C3 C6 1.426(3) .
C3 C4 1.435(3) .
C4 C5 1.505(3) .
C5 H5A 0.9800 .
C5 H5B 0.9800 .
C5 H5C 0.9800 .
C6 N1 1.151(3) .
C7 C8 1.506(3) .
C7 H7A 0.9800 .
C7 H7B 0.9800 .
C7 H7C 0.9800 .
C8 C9 1.433(3) .
C9 C12 1.423(3) .
C9 C10 1.430(3) .
C10 C11 1.505(3) .
C11 H11A 0.9800 .
C11 H11B 0.9800 .
C11 H11C 0.9800 .
C12 N2 1.148(3) .
C13 C14 1.505(3) .
C13 H13A 0.9800 .
C13 H13B 0.9800 .
C13 H13C 0.9800 .
C14 C15 1.434(3) .
C15 C18 1.418(3) .
C15 C16 1.425(3) .
C16 C17 1.512(3) .
C17 H17A 0.9800 .
C17 H17B 0.9800 .
C17 H17C 0.9800 .
C18 N3 1.150(3) .
C19 C20 1.505(3) .
C19 H19A 0.9800 .
C19 H19B 0.9800 .
C19 H19C 0.9800 .
C20 C21 1.427(3) .
C21 C24 1.414(3) .
C21 C22 1.433(3) .
C22 C23 1.501(3) .
C23 H23A 0.9800 .
C23 H23B 0.9800 .
C23 H23C 0.9800 .
C24 N4 1.153(3) .
N2 Ag1 2.246(2) 3_776
N4 Ag1 2.400(2) 2_645
N4 Ag1 2.4728(19) 4_476
